data_7035033
loop_
_publ_author_name
'Albertin, Gabriele'
'Antoniutti, Stefano'
'Castro, Jes\'us'
'Dottorello, Gianluca'

_publ_section_title
;
 Preparation and reactivity of diazoalkane complexes of ruthenium
 stabilised by an indenyl ligand.
;
_journal_issue 19
_journal_name_full 'Dalton transactions (Cambridge, England : 2003)'
_journal_page_first 9289
_journal_page_last 9303
_journal_paper_doi 10.1039/c5dt00755k
_journal_volume 44
_journal_year 2015
_chemical_formula_moiety 'C46 H46 N2 O3 P2 Ru, C24 H20 B'
_chemical_formula_sum 'C70 H65 B N2 O3 P2 Ru'
_chemical_formula_weight 1156.06
_space_group_crystal_system monoclinic
_space_group_IT_number 14
_space_group_name_Hall '-P 2ybc'
_space_group_name_H-M_alt 'P 1 21/c 1'
_symmetry_space_group_name_Hall '-P 2ybc'
_symmetry_space_group_name_H-M 'P 1 21/c 1'
_atom_sites_solution_hydrogens mixed
_audit_creation_method SHELXL-2014/6
_audit_update_record
;
2015-02-18 deposited with the CCDC.
2015-04-13 downloaded from the CCDC.
;
_cell_angle_alpha 90
_cell_angle_beta 104.0830(9)
_cell_angle_gamma 90
_cell_formula_units_Z 4
_cell_length_a 15.3586(5)
_cell_length_b 17.5065(5)
_cell_length_c 22.5506(7)
_cell_measurement_reflns_used 9945
_cell_measurement_temperature 296(2)
_cell_measurement_theta_max 68.31
_cell_measurement_theta_min 2.97
_cell_volume 5881.1(3)
_computing_cell_refinement 'Bruker SAINT'
_computing_data_collection 'Bruker APEX2'
_computing_data_reduction 'Bruker SAINT'
_computing_structure_refinement 'SHELXL-2014/6 (Sheldrick, 2014)'
_computing_structure_solution 'SHELXS-97 (Sheldrick, 1990)'
_diffrn_ambient_temperature 296(2)
_diffrn_measured_fraction_theta_full 0.997
_diffrn_measured_fraction_theta_max 0.992
_diffrn_measurement_device_type 'Bruker CCD Smart 6000'
_diffrn_measurement_method '\f and \w scans'
_diffrn_radiation_monochromator 'Incoatec Quazar MX multilayer optics'
_diffrn_radiation_type CuK\a
_diffrn_radiation_wavelength 1.54178
_diffrn_reflns_av_R_equivalents 0.0611
_diffrn_reflns_av_unetI/netI 0.0357
_diffrn_reflns_laue_measured_fraction_full 0.997
_diffrn_reflns_laue_measured_fraction_max 0.992
_diffrn_reflns_limit_h_max 18
_diffrn_reflns_limit_h_min -18
_diffrn_reflns_limit_k_max 20
_diffrn_reflns_limit_k_min -21
_diffrn_reflns_limit_l_max 26
_diffrn_reflns_limit_l_min -26
_diffrn_reflns_number 88517
_diffrn_reflns_point_group_measured_fraction_full 0.997
_diffrn_reflns_point_group_measured_fraction_max 0.992
_diffrn_reflns_theta_full 67.679
_diffrn_reflns_theta_max 68.371
_diffrn_reflns_theta_min 2.966
_diffrn_source 'Incoatec I\muS microsource'
_exptl_absorpt_coefficient_mu 3.054
_exptl_absorpt_correction_T_max 0.4672
_exptl_absorpt_correction_T_min 0.2938
_exptl_absorpt_correction_type multi-scan
_exptl_absorpt_process_details 'SADABS V2014/2 (Bruker AXS Inc.)'
_exptl_crystal_colour red
_exptl_crystal_density_diffrn 1.306
_exptl_crystal_description prism
_exptl_crystal_F_000 2408
_exptl_crystal_size_max 0.217
_exptl_crystal_size_mid 0.208
_exptl_crystal_size_min 0.089
_refine_diff_density_max 0.792
_refine_diff_density_min -1.355
_refine_diff_density_rms 0.079
_refine_ls_extinction_method none
_refine_ls_goodness_of_fit_ref 1.079
_refine_ls_hydrogen_treatment constr
_refine_ls_matrix_type full
_refine_ls_number_parameters 715
_refine_ls_number_reflns 10708
_refine_ls_number_restraints 0
_refine_ls_restrained_S_all 1.079
_refine_ls_R_factor_all 0.0484
_refine_ls_R_factor_gt 0.0452
_refine_ls_shift/su_max 0.001
_refine_ls_shift/su_mean 0.000
_refine_ls_structure_factor_coef Fsqd
_refine_ls_weighting_details 'w=1/[\s^2^(Fo^2^)+(0.0978P)^2^+0.4207P] where P=(Fo^2^+2Fc^2^)/3'
_refine_ls_weighting_scheme calc
_refine_ls_wR_factor_gt 0.1273
_refine_ls_wR_factor_ref 0.1314
_reflns_Friedel_coverage 0.000
_reflns_number_gt 9656
_reflns_number_total 10708
_reflns_threshold_expression 'I > 2\s(I)'
_cod_data_source_file c5dt00755k1.cif
_cod_data_source_block 3c_IndP2RuNNFluo
_cod_depositor_comments 'Adding full bibliography for 7035033--7035035.cif.'
_cod_database_code 7035033
_shelx_space_group_comment
;
The symmetry employed for this shelxl refinement is uniquely defined
by the following loop, which should always be used as a source of
symmetry information in preference to the above space-group names.
They are only intended as comments.
;
_shelx_estimated_absorpt_t_min 0.557
_shelx_estimated_absorpt_t_max 0.773
_shelxl_version_number 2014/6

loop_
_space_group_symop_operation_xyz
'x, y, z'
'-x, y+1/2, -z+1/2'
'-x, -y, -z'
'x, -y-1/2, z-1/2'

loop_
_atom_site_label
_atom_site_type_symbol
_atom_site_fract_x
_atom_site_fract_y
_atom_site_fract_z
_atom_site_U_iso_or_equiv
_atom_site_adp_type
_atom_site_occupancy
_atom_site_site_symmetry_order
_atom_site_calc_flag
_atom_site_refinement_flags_posn
_atom_site_refinement_flags_adp
_atom_site_refinement_flags_occupancy
CT1 H 0.1152 0.5448 0.0602 0.000 Uiso 0 1 d . U P
Ru Ru 0.18560(2) 0.60761(2) 0.12534(2) 0.03914(9) Uani 1 1 d . . .
C1 C 0.17813(19) 0.50028(16) 0.07228(12) 0.0556(6) Uani 1 1 d . . .
H1 H 0.2276 0.4680 0.0832 0.067 Uiso 1 1 calc R U .
C2 C 0.1681(2) 0.56309(19) 0.03172(12) 0.0632(7) Uani 1 1 d . . .
H2 H 0.2074 0.5755 0.0077 0.076 Uiso 1 1 calc R U .
C3 C 0.0901(2) 0.60375(17) 0.03305(13) 0.0629(7) Uani 1 1 d . . .
H3 H 0.0720 0.6499 0.0135 0.075 Uiso 1 1 calc R U .
C4 C -0.0398(2) 0.5728(2) 0.08436(16) 0.0700(8) Uani 1 1 d . . .
H4 H -0.0734 0.6166 0.0712 0.084 Uiso 1 1 calc R U .
C5 C -0.0698(2) 0.5194(2) 0.1173(2) 0.0852(10) Uani 1 1 d . . .
H5 H -0.1255 0.5261 0.1259 0.102 Uiso 1 1 calc R U .
C6 C -0.0199(3) 0.4541(2) 0.13903(18) 0.0829(10) Uani 1 1 d . . .
H6 H -0.0438 0.4181 0.1609 0.099 Uiso 1 1 calc R U .
C7 C 0.0639(2) 0.44164(17) 0.12893(15) 0.0698(8) Uani 1 1 d . . .
H7 H 0.0976 0.3990 0.1449 0.084 Uiso 1 1 calc R U .
C8 C 0.09664(17) 0.49584(14) 0.09357(12) 0.0512(5) Uani 1 1 d . . .
C9 C 0.04293(17) 0.56130(16) 0.07022(12) 0.0541(6) Uani 1 1 d . . .
N1 N 0.13710(15) 0.69637(12) 0.16213(10) 0.0509(5) Uani 1 1 d . . .
N2 N 0.14610(15) 0.75639(12) 0.18390(11) 0.0553(5) Uani 1 1 d . . .
C11 C 0.15320(19) 0.82783(15) 0.19985(13) 0.0552(6) Uani 1 1 d . . .
C12 C 0.1073(3) 0.8911(2) 0.09308(18) 0.0752(9) Uani 1 1 d . . .
H12 H 0.0855 0.8465 0.0722 0.090 Uiso 1 1 calc R U .
C13 C 0.1057(3) 0.9587(3) 0.0624(2) 0.0974(13) Uani 1 1 d . . .
H13 H 0.0829 0.9602 0.0202 0.117 Uiso 1 1 calc R U .
C14 C 0.1377(3) 1.0245(3) 0.0933(3) 0.0985(14) Uani 1 1 d . . .
H14 H 0.1357 1.0698 0.0714 0.118 Uiso 1 1 calc R U .
C15 C 0.1721(3) 1.02549(19) 0.1550(2) 0.0883(12) Uani 1 1 d . . .
H15 H 0.1936 1.0706 0.1751 0.106 Uiso 1 1 calc R U .
C16 C 0.2147(3) 0.8270(3) 0.31827(18) 0.0962(13) Uani 1 1 d . . .
H16 H 0.2030 0.7758 0.3242 0.115 Uiso 1 1 calc R U .
C17 C 0.2571(3) 0.8742(4) 0.3677(2) 0.1146(18) Uani 1 1 d . . .
H17 H 0.2730 0.8545 0.4071 0.138 Uiso 1 1 calc R U .
C18 C 0.2751(3) 0.9498(4) 0.3572(3) 0.124(2) Uani 1 1 d . . .
H18 H 0.3060 0.9791 0.3900 0.149 Uiso 1 1 calc R U .
C19 C 0.2493(3) 0.9833(3) 0.3007(2) 0.1022(15) Uani 1 1 d . . .
H19 H 0.2604 1.0347 0.2954 0.123 Uiso 1 1 calc R U .
C110 C 0.1420(2) 0.89023(14) 0.15617(16) 0.0567(7) Uani 1 1 d . . .
C111 C 0.1746(2) 0.95681(17) 0.18781(18) 0.0680(8) Uani 1 1 d . . .
C112 C 0.1911(2) 0.8599(2) 0.26043(15) 0.0682(8) Uani 1 1 d . . .
C113 C 0.2060(2) 0.93789(19) 0.25143(18) 0.0735(9) Uani 1 1 d . . .
P1 P 0.25904(4) 0.55814(3) 0.22176(2) 0.03720(13) Uani 1 1 d . . .
C21 C 0.18685(15) 0.55804(13) 0.27526(10) 0.0418(5) Uani 1 1 d . . .
C22 C 0.09452(17) 0.56655(16) 0.25462(12) 0.0527(6) Uani 1 1 d . . .
H22 H 0.0693 0.5762 0.2135 0.063 Uiso 1 1 calc R U .
C23 C 0.0398(2) 0.5608(2) 0.29504(15) 0.0718(9) Uani 1 1 d . . .
H23 H -0.0219 0.5672 0.2808 0.086 Uiso 1 1 calc R U .
C24 C 0.0757(2) 0.5457(2) 0.35592(14) 0.0697(8) Uani 1 1 d . . .
H24 H 0.0385 0.5408 0.3826 0.084 Uiso 1 1 calc R U .
C25 C 0.1673(2) 0.53784(18) 0.37710(12) 0.0606(7) Uani 1 1 d . . .
H25 H 0.1920 0.5280 0.4183 0.073 Uiso 1 1 calc R U .
C26 C 0.22227(17) 0.54444(15) 0.33745(11) 0.0507(5) Uani 1 1 d . . .
H26 H 0.2841 0.5398 0.3523 0.061 Uiso 1 1 calc R U .
C31 C 0.29535(15) 0.45873(12) 0.21957(10) 0.0404(4) Uani 1 1 d . . .
C32 C 0.27333(18) 0.40256(14) 0.25677(12) 0.0481(5) Uani 1 1 d . . .
H32 H 0.2353 0.4140 0.2820 0.058 Uiso 1 1 calc R U .
C33 C 0.3081(2) 0.32898(15) 0.25647(12) 0.0568(6) Uani 1 1 d . . .
H33 H 0.2930 0.2914 0.2814 0.068 Uiso 1 1 calc R U .
C34 C 0.3647(2) 0.31183(15) 0.21947(13) 0.0576(6) Uani 1 1 d . . .
H34 H 0.3886 0.2630 0.2200 0.069 Uiso 1 1 calc R U .
C35 C 0.38598(18) 0.36694(16) 0.18152(12) 0.0537(6) Uani 1 1 d . . .
H35 H 0.4230 0.3549 0.1558 0.064 Uiso 1 1 calc R U .
C36 C 0.35196(17) 0.44052(14) 0.18180(11) 0.0475(5) Uani 1 1 d . . .
H36 H 0.3670 0.4778 0.1566 0.057 Uiso 1 1 calc R U .
C41 C 0.36043(16) 0.60323(13) 0.26916(11) 0.0437(5) Uani 1 1 d . . .
C42 C 0.44037(19) 0.56413(17) 0.29059(13) 0.0598(6) Uani 1 1 d . . .
H42 H 0.4461 0.5142 0.2780 0.072 Uiso 1 1 calc R U .
C43 C 0.5119(2) 0.5996(2) 0.33081(17) 0.0738(9) Uani 1 1 d . . .
H43 H 0.5655 0.5732 0.3449 0.089 Uiso 1 1 calc R U .
C44 C 0.5043(2) 0.6730(2) 0.35001(14) 0.0715(8) Uani 1 1 d . . .
H44 H 0.5521 0.6960 0.3775 0.086 Uiso 1 1 calc R U .
C45 C 0.4254(2) 0.7122(2) 0.32839(16) 0.0744(9) Uani 1 1 d . . .
H45 H 0.4198 0.7621 0.3413 0.089 Uiso 1 1 calc R U .
C46 C 0.3550(2) 0.67816(17) 0.28786(14) 0.0621(7) Uani 1 1 d . . .
H46 H 0.3026 0.7058 0.2726 0.075 Uiso 1 1 calc R U .
P2 P 0.30653(4) 0.67020(4) 0.11658(3) 0.04921(16) Uani 1 1 d . . .
O51 O 0.32349(14) 0.74573(12) 0.15688(10) 0.0668(5) Uani 1 1 d . . .
O52 O 0.39561(13) 0.62170(12) 0.13227(10) 0.0617(5) Uani 1 1 d . . .
O53 O 0.31024(15) 0.69920(12) 0.04981(10) 0.0669(5) Uani 1 1 d . . .
C51 C 0.4063(3) 0.7908(2) 0.1668(2) 0.0869(11) Uani 1 1 d . . .
H51A H 0.4539 0.7654 0.1964 0.104 Uiso 1 1 calc R U .
H51B H 0.4247 0.7955 0.1288 0.104 Uiso 1 1 calc R U .
C52 C 0.3901(3) 0.8665(2) 0.1894(3) 0.1022(14) Uani 1 1 d . . .
H52A H 0.3420 0.8908 0.1603 0.153 Uiso 1 1 calc R U .
H52B H 0.4435 0.8968 0.1947 0.153 Uiso 1 1 calc R U .
H52C H 0.3743 0.8615 0.2278 0.153 Uiso 1 1 calc R U .
C53 C 0.4741(3) 0.6301(2) 0.1082(2) 0.0818(10) Uani 1 1 d . . .
H53A H 0.4788 0.6826 0.0955 0.098 Uiso 1 1 calc R U .
H53B H 0.4686 0.5975 0.0727 0.098 Uiso 1 1 calc R U .
C54 C 0.5536(3) 0.6097(4) 0.1544(3) 0.135(2) Uani 1 1 d . . .
H54A H 0.5627 0.6457 0.1874 0.202 Uiso 1 1 calc R U .
H54B H 0.6047 0.6103 0.1369 0.202 Uiso 1 1 calc R U .
H54C H 0.5465 0.5594 0.1695 0.202 Uiso 1 1 calc R U .
C55 C 0.2495(4) 0.7578(3) 0.0190(2) 0.1145(17) Uani 1 1 d . . .
H55A H 0.2316 0.7903 0.0488 0.137 Uiso 1 1 calc R U .
H55B H 0.1960 0.7346 -0.0065 0.137 Uiso 1 1 calc R U .
C56 C 0.2957(7) 0.8036(3) -0.0190(3) 0.185(4) Uani 1 1 d . . .
H56A H 0.3350 0.8397 0.0063 0.278 Uiso 1 1 calc R U .
H56B H 0.2521 0.8305 -0.0496 0.278 Uiso 1 1 calc R U .
H56C H 0.3301 0.7705 -0.0385 0.278 Uiso 1 1 calc R U .
B B -0.25354(18) 0.76725(16) 0.03214(12) 0.0442(5) Uani 1 1 d . . .
C11B C -0.19630(16) 0.75738(15) 0.10363(10) 0.0465(5) Uani 1 1 d . . .
C12B C -0.19602(19) 0.69316(17) 0.13996(12) 0.0562(6) Uani 1 1 d . . .
H12B H -0.2329 0.6521 0.1244 0.067 Uiso 1 1 calc R U .
C13B C -0.1416(2) 0.6888(2) 0.19936(14) 0.0737(9) Uani 1 1 d . . .
H13B H -0.1428 0.6449 0.2224 0.088 Uiso 1 1 calc R U .
C14B C -0.0869(2) 0.7476(3) 0.22410(13) 0.0793(10) Uani 1 1 d . . .
H14B H -0.0502 0.7434 0.2634 0.095 Uiso 1 1 calc R U .
C15B C -0.0861(2) 0.8138(2) 0.19051(13) 0.0675(8) Uani 1 1 d . . .
H15B H -0.0495 0.8546 0.2071 0.081 Uiso 1 1 calc R U .
C16B C -0.14088(19) 0.81810(17) 0.13162(12) 0.0566(6) Uani 1 1 d . . .
H16B H -0.1410 0.8631 0.1097 0.068 Uiso 1 1 calc R U .
C21B C -0.30397(17) 0.85073(15) 0.02798(11) 0.0504(5) Uani 1 1 d . . .
C22B C -0.3544(2) 0.8689(2) 0.07022(15) 0.0664(7) Uani 1 1 d . . .
H22B H -0.3590 0.8329 0.0997 0.080 Uiso 1 1 calc R U .
C23B C -0.3978(2) 0.9387(2) 0.06957(19) 0.0809(11) Uani 1 1 d . . .
H23B H -0.4311 0.9485 0.0981 0.097 Uiso 1 1 calc R U .
C24B C -0.3918(2) 0.9930(2) 0.0273(2) 0.0930(14) Uani 1 1 d . . .
H24B H -0.4195 1.0402 0.0275 0.112 Uiso 1 1 calc R U .
C25B C -0.3444(3) 0.97709(19) -0.0153(2) 0.0860(11) Uani 1 1 d . . .
H25B H -0.3408 1.0135 -0.0447 0.103 Uiso 1 1 calc R U .
C26B C -0.3012(2) 0.90671(17) -0.01526(15) 0.0627(7) Uani 1 1 d . . .
H26B H -0.2698 0.8971 -0.0449 0.075 Uiso 1 1 calc R U .
C31B C -0.18435(17) 0.76552(14) -0.01381(10) 0.0463(5) Uani 1 1 d . . .
C32B C -0.2173(2) 0.75530(18) -0.07663(12) 0.0600(6) Uani 1 1 d . . .
H32B H -0.2782 0.7456 -0.0916 0.072 Uiso 1 1 calc R U .
C33B C -0.1630(2) 0.7590(2) -0.11805(13) 0.0673(8) Uani 1 1 d . . .
H33B H -0.1884 0.7532 -0.1597 0.081 Uiso 1 1 calc R U .
C34B C -0.0727(2) 0.77100(17) -0.09772(13) 0.0620(7) Uani 1 1 d . . .
H34B H -0.0361 0.7732 -0.1250 0.074 Uiso 1 1 calc R U .
C35B C -0.0374(2) 0.77977(19) -0.03609(13) 0.0648(7) Uani 1 1 d . . .
H35B H 0.0239 0.7881 -0.0214 0.078 Uiso 1 1 calc R U .
C36B C -0.09237(18) 0.77626(17) 0.00456(11) 0.0571(6) Uani 1 1 d . . .
H36B H -0.0661 0.7814 0.0461 0.069 Uiso 1 1 calc R U .
C41B C -0.32914(16) 0.69982(14) 0.00986(10) 0.0450(5) Uani 1 1 d . . .
C42B C -0.30515(19) 0.62296(16) 0.00599(13) 0.0536(6) Uani 1 1 d . . .
H42B H -0.2448 0.6097 0.0186 0.064 Uiso 1 1 calc R U .
C43B C -0.3675(2) 0.56581(16) -0.01582(13) 0.0595(6) Uani 1 1 d . . .
H43B H -0.3482 0.5156 -0.0172 0.071 Uiso 1 1 calc R U .
C44B C -0.4570(2) 0.58271(18) -0.03528(13) 0.0607(7) Uani 1 1 d . . .
H44B H -0.4988 0.5445 -0.0498 0.073 Uiso 1 1 calc R U .
C45B C -0.48356(19) 0.65764(19) -0.03290(13) 0.0615(7) Uani 1 1 d . . .
H45B H -0.5439 0.6703 -0.0467 0.074 Uiso 1 1 calc R U .
C46B C -0.42141(17) 0.71419(16) -0.01024(11) 0.0526(6) Uani 1 1 d . . .
H46B H -0.4418 0.7639 -0.0083 0.063 Uiso 1 1 calc R U .

loop_
_atom_site_aniso_label
_atom_site_aniso_U_11
_atom_site_aniso_U_22
_atom_site_aniso_U_33
_atom_site_aniso_U_23
_atom_site_aniso_U_13
_atom_site_aniso_U_12
Ru 0.03632(13) 0.03878(13) 0.04182(13) 0.00130(6) 0.00852(8) 0.00248(6)
C1 0.0511(14) 0.0593(15) 0.0528(13) -0.0172(11) 0.0053(10) 0.0059(11)
C2 0.0671(18) 0.0770(19) 0.0450(13) -0.0087(13) 0.0123(12) -0.0016(14)
C3 0.0655(19) 0.0688(18) 0.0445(14) 0.0022(11) -0.0054(12) 0.0069(13)
C4 0.0412(14) 0.079(2) 0.0821(19) -0.0180(17) 0.0001(13) 0.0016(14)
C5 0.0463(17) 0.094(3) 0.113(3) -0.022(2) 0.0150(17) -0.0118(17)
C6 0.071(2) 0.086(2) 0.092(2) -0.0106(19) 0.0211(17) -0.0390(19)
C7 0.074(2) 0.0511(15) 0.0783(19) -0.0064(13) 0.0062(15) -0.0156(14)
C8 0.0447(13) 0.0471(13) 0.0565(13) -0.0106(10) 0.0019(10) -0.0020(10)
C9 0.0418(13) 0.0568(14) 0.0550(13) -0.0106(11) -0.0052(10) 0.0021(11)
N1 0.0504(12) 0.0441(11) 0.0598(11) 0.0064(9) 0.0166(9) 0.0050(9)
N2 0.0521(12) 0.0422(11) 0.0754(14) -0.0062(10) 0.0231(10) 0.0023(9)
C11 0.0516(14) 0.0464(13) 0.0688(15) -0.0067(11) 0.0171(12) 0.0063(11)
C12 0.067(2) 0.081(2) 0.079(2) 0.0064(16) 0.0191(17) 0.0140(15)
C13 0.095(3) 0.110(3) 0.095(3) 0.024(2) 0.037(2) 0.033(3)
C14 0.091(3) 0.087(3) 0.134(4) 0.033(3) 0.059(3) 0.019(2)
C15 0.072(2) 0.0468(16) 0.156(4) -0.001(2) 0.047(2) 0.0032(15)
C16 0.093(3) 0.112(3) 0.084(2) -0.007(2) 0.021(2) 0.045(2)
C17 0.097(3) 0.162(5) 0.076(2) -0.025(3) 0.004(2) 0.053(4)
C18 0.083(3) 0.162(5) 0.114(4) -0.060(4) 0.000(3) 0.039(3)
C19 0.069(2) 0.100(3) 0.129(4) -0.055(3) 0.007(2) 0.011(2)
C110 0.0465(15) 0.0477(15) 0.0799(19) -0.0028(11) 0.0231(13) 0.0032(10)
C111 0.0482(15) 0.0518(15) 0.109(2) -0.0144(15) 0.0281(15) 0.0011(12)
C112 0.0553(16) 0.079(2) 0.0695(17) -0.0116(15) 0.0137(13) 0.0218(15)
C113 0.0469(15) 0.0672(18) 0.104(2) -0.0335(17) 0.0138(15) 0.0086(13)
P1 0.0321(3) 0.0374(3) 0.0413(3) -0.0009(2) 0.0075(2) 0.00023(19)
C21 0.0387(11) 0.0401(11) 0.0451(11) -0.0025(9) 0.0071(9) 0.0013(9)
C22 0.0394(12) 0.0642(15) 0.0538(13) 0.0096(11) 0.0097(10) 0.0033(11)
C23 0.0416(14) 0.104(2) 0.0738(18) 0.0218(17) 0.0213(13) 0.0097(15)
C24 0.0604(18) 0.094(2) 0.0622(16) 0.0159(15) 0.0296(13) 0.0087(16)
C25 0.0654(17) 0.0722(18) 0.0453(13) 0.0039(12) 0.0156(11) 0.0044(14)
C26 0.0447(13) 0.0624(15) 0.0437(11) -0.0007(10) 0.0081(9) 0.0046(11)
C31 0.0363(11) 0.0392(11) 0.0436(10) -0.0024(9) 0.0059(8) -0.0006(8)
C32 0.0521(14) 0.0430(12) 0.0505(13) -0.0027(9) 0.0153(11) -0.0032(10)
C33 0.0722(18) 0.0416(12) 0.0554(14) 0.0030(10) 0.0133(12) -0.0022(11)
C34 0.0626(16) 0.0410(12) 0.0638(15) -0.0059(11) 0.0051(12) 0.0101(11)
C35 0.0514(14) 0.0531(14) 0.0580(14) -0.0052(11) 0.0162(11) 0.0114(12)
C36 0.0462(13) 0.0468(12) 0.0494(12) 0.0038(10) 0.0117(10) 0.0047(10)
C41 0.0374(12) 0.0469(13) 0.0466(12) -0.0013(9) 0.0100(9) -0.0034(8)
C42 0.0444(14) 0.0585(15) 0.0684(16) -0.0042(12) -0.0015(11) 0.0003(11)
C43 0.0429(16) 0.087(2) 0.079(2) -0.0013(16) -0.0093(14) -0.0054(14)
C44 0.0559(17) 0.088(2) 0.0633(16) -0.0097(15) 0.0012(13) -0.0283(16)
C45 0.073(2) 0.0655(18) 0.082(2) -0.0260(16) 0.0125(16) -0.0198(15)
C46 0.0498(15) 0.0548(15) 0.0760(17) -0.0147(13) 0.0043(12) -0.0020(12)
P2 0.0455(3) 0.0481(3) 0.0577(3) 0.0064(3) 0.0196(3) 0.0002(2)
O51 0.0580(12) 0.0585(11) 0.0906(14) -0.0121(10) 0.0313(10) -0.0165(9)
O52 0.0443(10) 0.0697(11) 0.0772(13) 0.0186(10) 0.0263(9) 0.0050(9)
O53 0.0705(13) 0.0667(12) 0.0709(12) 0.0217(10) 0.0316(10) 0.0062(10)
C51 0.064(2) 0.070(2) 0.132(3) -0.012(2) 0.033(2) -0.0191(16)
C52 0.078(3) 0.072(2) 0.163(4) -0.024(3) 0.041(3) -0.020(2)
C53 0.067(2) 0.085(2) 0.108(3) 0.010(2) 0.051(2) 0.0057(18)
C54 0.049(2) 0.187(6) 0.172(6) 0.041(4) 0.033(3) 0.020(3)
C55 0.122(4) 0.116(3) 0.112(3) 0.065(3) 0.043(3) 0.046(3)
C56 0.311(12) 0.094(4) 0.167(6) 0.076(4) 0.089(7) 0.031(5)
B 0.0416(13) 0.0460(13) 0.0424(12) -0.0024(10) 0.0054(10) 0.0017(11)
C11B 0.0407(12) 0.0556(13) 0.0431(11) -0.0020(10) 0.0102(9) 0.0075(10)
C12B 0.0549(15) 0.0635(16) 0.0513(13) 0.0061(12) 0.0149(11) 0.0078(12)
C13B 0.074(2) 0.093(2) 0.0530(15) 0.0204(15) 0.0122(14) 0.0152(18)
C14B 0.067(2) 0.120(3) 0.0443(14) 0.0022(17) 0.0008(13) 0.018(2)
C15B 0.0537(16) 0.091(2) 0.0524(14) -0.0157(15) 0.0021(12) 0.0025(15)
C16B 0.0550(15) 0.0634(15) 0.0482(13) -0.0037(11) 0.0062(11) 0.0037(12)
C21B 0.0441(13) 0.0496(13) 0.0506(12) -0.0059(10) -0.0020(10) 0.0025(10)
C22B 0.0556(16) 0.0720(18) 0.0662(16) -0.0171(14) 0.0043(13) 0.0139(14)
C23B 0.0533(18) 0.082(2) 0.099(2) -0.036(2) 0.0016(16) 0.0157(16)
C24B 0.062(2) 0.061(2) 0.131(3) -0.027(2) -0.026(2) 0.0168(16)
C25B 0.079(2) 0.0516(17) 0.108(3) 0.0066(17) -0.014(2) 0.0053(16)
C26B 0.0610(17) 0.0512(14) 0.0673(17) 0.0008(13) -0.0012(13) 0.0004(12)
C31B 0.0500(13) 0.0430(12) 0.0452(11) -0.0023(9) 0.0102(9) 0.0004(10)
C32B 0.0554(15) 0.0735(18) 0.0501(13) -0.0110(12) 0.0107(11) -0.0111(13)
C33B 0.0774(19) 0.080(2) 0.0468(13) -0.0136(13) 0.0188(12) -0.0168(16)
C34B 0.0737(19) 0.0600(16) 0.0600(15) -0.0052(12) 0.0312(13) -0.0033(13)
C35B 0.0504(15) 0.083(2) 0.0625(15) -0.0007(14) 0.0163(12) 0.0029(14)
C36B 0.0485(14) 0.0740(17) 0.0464(12) 0.0011(12) 0.0069(10) 0.0008(12)
C41B 0.0437(12) 0.0505(12) 0.0413(11) 0.0010(9) 0.0111(9) 0.0003(10)
C42B 0.0474(14) 0.0541(13) 0.0595(14) -0.0058(11) 0.0134(11) 0.0028(11)
C43B 0.0653(17) 0.0506(14) 0.0653(15) -0.0056(12) 0.0211(13) -0.0051(12)
C44B 0.0609(17) 0.0626(16) 0.0606(15) -0.0041(13) 0.0187(12) -0.0189(13)
C45B 0.0419(14) 0.0755(18) 0.0651(15) 0.0067(14) 0.0089(11) -0.0071(12)
C46B 0.0466(13) 0.0560(14) 0.0536(13) 0.0041(11) 0.0090(10) 0.0017(11)

loop_
_atom_type_symbol
_atom_type_description
_atom_type_scat_dispersion_real
_atom_type_scat_dispersion_imag
_atom_type_scat_source
C C 0.0181 0.0091 'International Tables Vol C Tables 4.2.6.8 and 6.1.1.4'
H H 0.0000 0.0000 'International Tables Vol C Tables 4.2.6.8 and 6.1.1.4'
B B 0.0090 0.0039 'International Tables Vol C Tables 4.2.6.8 and 6.1.1.4'
N N 0.0311 0.0180 'International Tables Vol C Tables 4.2.6.8 and 6.1.1.4'
O O 0.0492 0.0322 'International Tables Vol C Tables 4.2.6.8 and 6.1.1.4'
P P 0.2955 0.4335 'International Tables Vol C Tables 4.2.6.8 and 6.1.1.4'
Ru Ru 0.0552 3.2960 'International Tables Vol C Tables 4.2.6.8 and 6.1.1.4'

loop_
_geom_angle_atom_site_label_1
_geom_angle_atom_site_label_2
_geom_angle_atom_site_label_3
_geom_angle
CT1 Ru N1 124.21(7)
CT1 Ru C2 32.73(9)
N1 Ru C2 134.79(11)
CT1 Ru P2 122.677(19)
N1 Ru P2 93.34(7)
C2 Ru P2 89.95(9)
CT1 Ru C1 33.30(7)
N1 Ru C1 155.80(10)
C2 Ru C1 37.32(11)
P2 Ru C1 107.87(8)
CT1 Ru C3 32.83(8)
N1 Ru C3 100.61(10)
C2 Ru C3 36.74(12)
P2 Ru C3 107.91(9)
C1 Ru C3 62.34(10)
CT1 Ru P1 122.937(15)
N1 Ru P1 92.64(6)
C2 Ru P1 132.29(9)
P2 Ru P1 92.33(2)
C1 Ru P1 97.87(7)
C3 Ru P1 154.89(8)
CT1 Ru C9 30.66(7)
N1 Ru C9 95.35(9)
C2 Ru C9 59.84(11)
P2 Ru C9 144.05(7)
C1 Ru C9 60.63(10)
C3 Ru C9 36.15(11)
P1 Ru C9 121.95(7)
CT1 Ru C8 30.44(6)
N1 Ru C8 121.25(9)
C2 Ru C8 59.78(11)
P2 Ru C8 144.15(7)
C1 Ru C8 36.34(10)
C3 Ru C8 59.96(10)
P1 Ru C8 94.93(6)
C9 Ru C8 34.96(9)
C2 C1 C8 106.8(2)
C2 C1 Ru 70.92(16)
C8 C1 Ru 78.56(14)
C3 C2 C1 109.9(3)
C3 C2 Ru 72.87(16)
C1 C2 Ru 71.76(14)
C2 C3 C9 107.7(3)
C2 C3 Ru 70.39(16)
C9 C3 Ru 77.47(15)
C5 C4 C9 118.6(3)
C4 C5 C6 122.0(3)
C7 C6 C5 121.8(3)
C6 C7 C8 117.6(3)
C7 C8 C9 119.5(3)
C7 C8 C1 132.9(3)
C9 C8 C1 107.6(2)
C7 C8 Ru 129.60(19)
C9 C8 Ru 72.09(14)
C1 C8 Ru 65.09(14)
C4 C9 C8 120.3(3)
C4 C9 C3 132.2(3)
C8 C9 C3 107.5(2)
C4 C9 Ru 127.1(2)
C8 C9 Ru 72.95(14)
C3 C9 Ru 66.38(15)
N2 N1 Ru 150.5(2)
N1 N2 C11 171.2(3)
N2 C11 C110 123.2(3)
N2 C11 C112 128.1(3)
C110 C11 C112 107.4(3)
C13 C12 C110 118.7(4)
C12 C13 C14 120.6(4)
C15 C14 C13 122.1(4)
C14 C15 C111 118.6(4)
C112 C16 C17 117.5(5)
C18 C17 C16 119.9(5)
C19 C18 C17 122.9(5)
C18 C19 C113 118.1(5)
C12 C110 C111 121.0(3)
C12 C110 C11 130.8(3)
C111 C110 C11 108.2(3)
C110 C111 C15 119.0(4)
C110 C111 C113 108.0(3)
C15 C111 C113 132.9(3)
C16 C112 C113 121.5(3)
C16 C112 C11 132.2(4)
C113 C112 C11 106.3(3)
C19 C113 C112 120.0(4)
C19 C113 C111 130.0(4)
C112 C113 C111 109.9(3)
C21 P1 C31 104.75(10)
C21 P1 C41 100.41(11)
C31 P1 C41 101.73(10)
C21 P1 Ru 112.24(7)
C31 P1 Ru 113.88(7)
C41 P1 Ru 121.74(8)
C22 C21 C26 118.1(2)
C22 C21 P1 120.86(18)
C26 C21 P1 120.87(18)
C23 C22 C21 120.3(2)
C24 C23 C22 120.7(3)
C23 C24 C25 119.6(3)
C26 C25 C24 120.2(3)
C25 C26 C21 121.1(2)
C32 C31 C36 119.2(2)
C32 C31 P1 122.47(18)
C36 C31 P1 118.22(18)
C31 C32 C33 120.1(2)
C34 C33 C32 120.2(2)
C33 C34 C35 120.2(2)
C34 C35 C36 119.9(2)
C35 C36 C31 120.4(2)
C42 C41 C46 118.4(2)
C42 C41 P1 122.94(19)
C46 C41 P1 118.5(2)
C41 C42 C43 120.0(3)
C44 C43 C42 120.7(3)
C43 C44 C45 119.5(3)
C46 C45 C44 120.2(3)
C45 C46 C41 121.2(3)
O52 P2 O51 107.90(12)
O52 P2 O53 98.87(11)
O51 P2 O53 103.60(12)
O52 P2 Ru 114.60(8)
O51 P2 Ru 112.73(8)
O53 P2 Ru 117.68(9)
C51 O51 P2 123.4(2)
C53 O52 P2 128.2(2)
C55 O53 P2 120.7(2)
C52 C51 O51 109.1(3)
O52 C53 C54 109.9(4)
O53 C55 C56 108.7(5)
C21B B C41B 109.4(2)
C21B B C11B 106.29(19)
C41B B C11B 113.1(2)
C21B B C31B 110.2(2)
C41B B C31B 107.96(18)
C11B B C31B 109.87(19)
C12B C11B C16B 115.5(2)
C12B C11B B 125.9(2)
C16B C11B B 118.6(2)
C11B C12B C13B 121.6(3)
C14B C13B C12B 121.2(3)
C13B C14B C15B 119.7(3)
C14B C15B C16B 118.9(3)
C15B C16B C11B 123.0(3)
C26B C21B C22B 115.7(3)
C26B C21B B 124.8(3)
C22B C21B B 119.5(3)
C23B C22B C21B 122.3(4)
C24B C23B C22B 120.3(4)
C23B C24B C25B 119.2(3)
C24B C25B C26B 120.8(4)
C21B C26B C25B 121.7(4)
C36B C31B C32B 114.4(2)
C36B C31B B 125.0(2)
C32B C31B B 120.6(2)
C31B C32B C33B 123.0(3)
C34B C33B C32B 120.3(3)
C33B C34B C35B 118.4(3)
C34B C35B C36B 120.6(3)
C31B C36B C35B 123.2(2)
C46B C41B C42B 114.3(2)
C46B C41B B 123.5(2)
C42B C41B B 122.0(2)
C43B C42B C41B 122.9(3)
C44B C43B C42B 120.6(3)
C43B C44B C45B 118.5(3)
C44B C45B C46B 120.7(3)
C45B C46B C41B 122.9(3)

loop_
_geom_bond_atom_site_label_1
_geom_bond_atom_site_label_2
_geom_bond_distance
Ru CT1 1.93986(16)
Ru N1 1.990(2)
Ru C2 2.205(3)
Ru P2 2.2063(6)
Ru C1 2.216(2)
Ru C3 2.237(3)
Ru P1 2.3571(5)
Ru C9 2.383(2)
Ru C8 2.394(2)
C1 C2 1.414(4)
C1 C8 1.448(4)
C2 C3 1.400(5)
C3 C9 1.440(5)
C4 C5 1.344(6)
C4 C9 1.398(4)
C5 C6 1.397(6)
C6 C7 1.377(5)
C7 C8 1.408(4)
C8 C9 1.435(4)
N1 N2 1.154(3)
N2 C11 1.299(3)
C11 C110 1.453(4)
C11 C112 1.461(4)
C12 C13 1.370(6)
C12 C110 1.393(5)
C13 C14 1.373(7)
C14 C15 1.365(7)
C15 C111 1.407(5)
C16 C112 1.391(5)
C16 C17 1.413(7)
C17 C18 1.383(9)
C18 C19 1.370(8)
C19 C113 1.397(5)
C110 C111 1.395(4)
C111 C113 1.437(5)
C112 C113 1.407(5)
P1 C21 1.827(2)
P1 C31 1.832(2)
P1 C41 1.839(2)
C21 C22 1.389(3)
C21 C26 1.396(3)
C22 C23 1.386(4)
C23 C24 1.375(4)
C24 C25 1.377(4)
C25 C26 1.376(4)
C31 C32 1.387(3)
C31 C36 1.394(3)
C32 C33 1.395(4)
C33 C34 1.376(4)
C34 C35 1.381(4)
C35 C36 1.391(4)
C41 C42 1.386(4)
C41 C46 1.387(4)
C42 C43 1.389(4)
C43 C44 1.370(5)
C44 C45 1.375(5)
C45 C46 1.371(4)
P2 O52 1.575(2)
P2 O51 1.590(2)
P2 O53 1.603(2)
O51 C51 1.466(4)
O52 C53 1.444(4)
O53 C55 1.446(4)
C51 C52 1.462(5)
C53 C54 1.445(7)
C55 C56 1.475(8)
B C21B 1.646(4)
B C41B 1.646(4)
B C11B 1.647(3)
B C31B 1.655(4)
C11B C12B 1.390(4)
C11B C16B 1.411(4)
C12B C13B 1.398(4)
C13B C14B 1.359(6)
C14B C15B 1.386(5)
C15B C16B 1.391(4)
C21B C26B 1.391(4)
C21B C22B 1.403(4)
C22B C23B 1.391(5)
C23B C24B 1.365(6)
C24B C25B 1.368(6)
C25B C26B 1.399(5)
C31B C36B 1.385(4)
C31B C32B 1.395(3)
C32B C33B 1.397(4)
C33B C34B 1.367(5)
C34B C35B 1.372(4)
C35B C36B 1.391(4)
C41B C46B 1.402(4)
C41B C42B 1.403(4)
C42B C43B 1.389(4)
C43B C44B 1.370(4)
C44B C45B 1.379(5)
C45B C46B 1.384(4)
